data_7014515
loop_
_publ_author_name
'Knapp, Caroline M.'
'Large, Joseph S.'
'Rees, Nicholas H.'
'Goicoechea, Jose M.'

_publ_section_title
;
 A versatile salt-metathesis route to heteroatomic clusters derived
 from phosphorus and arsenic Zintl anions.
;
_journal_issue 3
_journal_name_full 'Dalton transactions (Cambridge, England : 2003)'
_journal_page_first 735
_journal_page_last 745
_journal_paper_doi 10.1039/c0dt00918k
_journal_volume 40
_journal_year 2011
_chemical_formula_moiety '3(C18 H36 K N2 O6), P15 Pb, C2 H8 N2'
_chemical_formula_sum 'C56 H116 K3 N8 O18 P15 Pb'
_chemical_formula_weight 1978.61
_chemical_name_common (K(2,2,2-crypt))3(PbP15)*en
_chemical_name_systematic
;
[K(2,2,2-crypt)]3[PbP15]*en
;
_space_group_IT_number 73
_symmetry_cell_setting orthorhombic
_symmetry_space_group_name_Hall '-I 2b 2c'
_symmetry_space_group_name_H-M 'I b c a'
_atom_sites_solution_hydrogens geom
_atom_sites_solution_primary direct
_atom_sites_solution_secondary difmap
_audit_creation_method SHELXL-97
_cell_angle_alpha 90.00
_cell_angle_beta 90.00
_cell_angle_gamma 90.00
_cell_formula_units_Z 8
_cell_length_a 23.8547(2)
_cell_length_b 24.2093(2)
_cell_length_c 30.8457(3)
_cell_measurement_reflns_used 10875
_cell_measurement_temperature 150(2)
_cell_measurement_theta_max 27.485
_cell_measurement_theta_min 5.097
_cell_volume 17813.6(3)
_computing_cell_refinement
;
KappaCCD software "DENZO" (Otwinowski & Minor, 1996)
;
_computing_data_collection
;
KappaCCD software "Collect" (Nonius, 2000)
;
_computing_data_reduction
;
KappaCCD software "DENZO" (Otwinowski & Minor, 1996)
;
_computing_molecular_graphics 'WinGX (Farrugia, 2005)'
_computing_publication_material 'XCIF (Sheldrick, 2001)'
_computing_structure_refinement 'SHELXL-97 (Sheldrick, 1997)'
_computing_structure_solution 'SHELXS-97 (Sheldrick, 1990)'
_diffrn_ambient_temperature 150(2)
_diffrn_measured_fraction_theta_full 0.991
_diffrn_measured_fraction_theta_max 0.991
_diffrn_measurement_device_type 'Nonius KappaCCD'
_diffrn_measurement_method 'omega scans'
_diffrn_radiation_monochromator graphite
_diffrn_radiation_source 'fine-focus sealed tube'
_diffrn_radiation_type MoK\a
_diffrn_radiation_wavelength 0.71073
_diffrn_reflns_av_R_equivalents 0.0157
_diffrn_reflns_av_sigmaI/netI 0.0219
_diffrn_reflns_limit_h_max 28
_diffrn_reflns_limit_h_min -28
_diffrn_reflns_limit_k_max 28
_diffrn_reflns_limit_k_min -28
_diffrn_reflns_limit_l_max 36
_diffrn_reflns_limit_l_min -36
_diffrn_reflns_number 15030
_diffrn_reflns_theta_full 25.00
_diffrn_reflns_theta_max 25.00
_diffrn_reflns_theta_min 5.13
_exptl_absorpt_coefficient_mu 2.365
_exptl_absorpt_correction_T_max 0.7645
_exptl_absorpt_correction_T_min 0.5573
_exptl_absorpt_correction_type multi-scan
_exptl_absorpt_process_details 'DENZO/SCALEPACK (Otwinowski & Minor, 1997)'
_exptl_crystal_colour yellow
_exptl_crystal_density_diffrn 1.476
_exptl_crystal_density_method 'not measured'
_exptl_crystal_description plate
_exptl_crystal_F_000 8128
_exptl_crystal_size_max 0.28
_exptl_crystal_size_mid 0.20
_exptl_crystal_size_min 0.12
_refine_diff_density_max 0.856
_refine_diff_density_min -1.894
_refine_diff_density_rms 0.111
_refine_ls_extinction_method none
_refine_ls_goodness_of_fit_ref 1.172
_refine_ls_hydrogen_treatment constr
_refine_ls_matrix_type full
_refine_ls_number_parameters 447
_refine_ls_number_reflns 7792
_refine_ls_number_restraints 42
_refine_ls_restrained_S_all 1.179
_refine_ls_R_factor_all 0.0947
_refine_ls_R_factor_gt 0.0847
_refine_ls_shift/su_max 0.001
_refine_ls_shift/su_mean 0.000
_refine_ls_structure_factor_coef Fsqd
_refine_ls_weighting_details 'calc w=1/[\s^2^(Fo^2^)+(0.0000P)^2^+356.9491P] where P=(Fo^2^+2Fc^2^)/3'
_refine_ls_weighting_scheme calc
_refine_ls_wR_factor_gt 0.1748
_refine_ls_wR_factor_ref 0.1779
_reflns_number_gt 6789
_reflns_number_total 7792
_reflns_threshold_expression >2\s(I)
_cod_data_source_file C0DT00918K.TXT
_cod_data_source_block 6
_cod_depositor_comments
;
The following automatic conversions were performed:
'_symmetry_cell_setting' value 'Orthorhombic' changed to 'orthorhombic'
according to '/home/saulius/struct/CIF-dictionaries/cif_core.dic'
dictionary named 'cif_core.dic' version 2.4.1 from 2010-06-29.

Automatic conversion script
Id: cif_fix_enum 1555 2011-01-17 13:19:09Z saulius 
;
_cod_original_sg_symbol_H-M Ibca
_cod_database_code 7014515

loop_
_symmetry_equiv_pos_as_xyz
'x, y, z'
'-x+1/2, -y, z+1/2'
'-x, y+1/2, -z+1/2'
'x+1/2, -y+1/2, -z'
'x+1/2, y+1/2, z+1/2'
'-x+1, -y+1/2, z+1'
'-x+1/2, y+1, -z+1'
'x+1, -y+1, -z+1/2'
'-x, -y, -z'
'x-1/2, y, -z-1/2'
'x, -y-1/2, z-1/2'
'-x-1/2, y-1/2, z'
'-x+1/2, -y+1/2, -z+1/2'
'x, y+1/2, -z'
'x+1/2, -y, z'
'-x, y, z+1/2'

loop_
_atom_site_label
_atom_site_type_symbol
_atom_site_fract_x
_atom_site_fract_y
_atom_site_fract_z
_atom_site_U_iso_or_equiv
_atom_site_adp_type
_atom_site_occupancy
_atom_site_symmetry_multiplicity
_atom_site_calc_flag
_atom_site_refinement_flags
_atom_site_disorder_assembly
_atom_site_disorder_group
Pb1 Pb 0.53363(3) 0.29966(3) 0.17814(2) 0.04324(19) Uani 0.50 1 d P . .
P1 P 0.43055(11) 0.28508(11) 0.07365(7) 0.0590(7) Uani 1 1 d . . .
P2 P 0.60168(18) 0.27562(10) 0.11959(8) 0.0827(11) Uani 1 1 d . . .
P3 P 0.46669(10) 0.34583(11) 0.11732(8) 0.0551(6) Uani 1 1 d . . .
P4 P 0.35336(10) 0.32516(10) 0.05743(8) 0.0537(6) Uani 1 1 d . . .
P5 P 0.35410(14) 0.27665(12) 0.16554(8) 0.0748(9) Uani 1 1 d . . .
P6 P 0.39875(10) 0.35694(9) 0.16336(8) 0.0524(6) Uani 1 1 d . . .
P7 P 0.32393(10) 0.34328(12) 0.12190(10) 0.0664(7) Uani 1 1 d . . .
P8 P 0.5182(2) 0.2969(2) 0.16211(18) 0.04324(19) Uani 0.50 1 d P . .
K1 K 0.40539(8) 0.36659(7) 0.39614(6) 0.0500(5) Uani 1 1 d . . .
N11 N 0.4439(5) 0.3935(5) 0.4848(3) 0.101(4) Uani 1 1 d . . .
N12 N 0.3676(7) 0.3390(6) 0.3052(4) 0.136(6) Uani 1 1 d . . .
O11 O 0.3601(4) 0.3093(4) 0.4656(5) 0.130(4) Uani 1 1 d . . .
O12 O 0.3141(4) 0.2940(5) 0.3824(6) 0.150(5) Uani 1 1 d . . .
O13 O 0.5213(3) 0.3601(3) 0.4157(3) 0.099(3) Uani 1 1 d . . .
O14 O 0.4831(4) 0.3226(4) 0.3345(4) 0.120(4) Uani 1 1 d . . .
O15 O 0.3840(3) 0.4709(3) 0.4307(2) 0.0594(16) Uani 1 1 d . . .
O16 O 0.3636(3) 0.4510(3) 0.3421(2) 0.0688(19) Uani 1 1 d . . .
C101 C 0.4292(9) 0.3492(8) 0.5124(5) 0.140(7) Uani 1 1 d . . .
H10A H 0.4383 0.3589 0.5427 0.168 Uiso 1 1 calc R . .
H10B H 0.4511 0.3160 0.5044 0.168 Uiso 1 1 calc R . .
C102 C 0.3653(9) 0.3365(10) 0.5083(6) 0.163(9) Uani 1 1 d . . .
H10C H 0.3527 0.3117 0.5319 0.195 Uiso 1 1 calc R . .
H10D H 0.3430 0.3710 0.5094 0.195 Uiso 1 1 calc R . .
C103 C 0.3076(9) 0.2912(9) 0.4588(9) 0.163(9) Uani 1 1 d . . .
H10E H 0.2823 0.3234 0.4560 0.195 Uiso 1 1 calc R . .
H10F H 0.2953 0.2696 0.4843 0.195 Uiso 1 1 calc R . .
C104 C 0.3028(8) 0.2577(8) 0.4209(10) 0.169(10) Uani 1 1 d U . .
H10G H 0.2646 0.2418 0.4190 0.202 Uiso 1 1 calc R . .
H10H H 0.3302 0.2271 0.4220 0.202 Uiso 1 1 calc R . .
C105 C 0.3096(9) 0.2671(10) 0.3467(10) 0.183(11) Uani 1 1 d U . .
H10I H 0.2733 0.2473 0.3463 0.220 Uiso 1 1 calc R . .
H10J H 0.3399 0.2393 0.3450 0.220 Uiso 1 1 calc R . .
C106 C 0.3129(9) 0.3044(10) 0.3086(8) 0.161(8) Uani 1 1 d U . .
H10K H 0.2807 0.3301 0.3096 0.193 Uiso 1 1 calc R . .
H10L H 0.3092 0.2819 0.2820 0.193 Uiso 1 1 calc R . .
C107 C 0.5080(6) 0.3949(7) 0.4846(4) 0.106(5) Uani 1 1 d . . .
H10M H 0.5203 0.4317 0.4744 0.127 Uiso 1 1 calc R . .
H10N H 0.5213 0.3907 0.5149 0.127 Uiso 1 1 calc R . .
C108 C 0.5351(7) 0.3531(6) 0.4581(6) 0.121(6) Uani 1 1 d . . .
H10O H 0.5762 0.3557 0.4615 0.145 Uiso 1 1 calc R . .
H10P H 0.5231 0.3159 0.4678 0.145 Uiso 1 1 calc R . .
C109 C 0.5546(6) 0.3258(7) 0.3850(7) 0.125(7) Uani 1 1 d . . .
H10Q H 0.5950 0.3340 0.3885 0.150 Uiso 1 1 calc R . .
H10R H 0.5487 0.2861 0.3913 0.150 Uiso 1 1 calc R . .
C110 C 0.5378(8) 0.3374(10) 0.3417(8) 0.166(9) Uani 1 1 d . . .
H11A H 0.5423 0.3774 0.3359 0.200 Uiso 1 1 calc R . .
H11B H 0.5623 0.3171 0.3213 0.200 Uiso 1 1 calc R . .
C111 C 0.4664(10) 0.3245(9) 0.2899(6) 0.164(9) Uani 1 1 d U . .
H11C H 0.4922 0.3018 0.2721 0.197 Uiso 1 1 calc R . .
H11D H 0.4680 0.3630 0.2791 0.197 Uiso 1 1 calc R . .
C112 C 0.4082(9) 0.3030(8) 0.2858(6) 0.163(10) Uani 1 1 d . . .
H11E H 0.3991 0.2981 0.2547 0.195 Uiso 1 1 calc R . .
H11F H 0.4060 0.2663 0.2999 0.195 Uiso 1 1 calc R . .
C113 C 0.4199(7) 0.4460(7) 0.4988(4) 0.121(6) Uani 1 1 d . . .
H11G H 0.4417 0.4604 0.5237 0.145 Uiso 1 1 calc R . .
H11H H 0.3809 0.4398 0.5087 0.145 Uiso 1 1 calc R . .
C114 C 0.4198(6) 0.4877(6) 0.4637(5) 0.101(4) Uani 1 1 d . . .
H11I H 0.4073 0.5238 0.4753 0.122 Uiso 1 1 calc R . .
H11J H 0.4583 0.4922 0.4522 0.122 Uiso 1 1 calc R . .
C115 C 0.3754(5) 0.5130(4) 0.3992(4) 0.079(3) Uani 1 1 d . . .
H11K H 0.4120 0.5240 0.3867 0.095 Uiso 1 1 calc R . .
H11L H 0.3588 0.5459 0.4133 0.095 Uiso 1 1 calc R . .
C116 C 0.3393(6) 0.4945(5) 0.3654(4) 0.088(4) Uani 1 1 d . . .
H11M H 0.3033 0.4820 0.3780 0.106 Uiso 1 1 calc R . .
H11N H 0.3313 0.5256 0.3455 0.106 Uiso 1 1 calc R . .
C117 C 0.3315(7) 0.4361(7) 0.3053(4) 0.132(4) Uani 1 1 d U . .
H11O H 0.3287 0.4681 0.2854 0.158 Uiso 1 1 calc R . .
H11P H 0.2931 0.4259 0.3145 0.158 Uiso 1 1 calc R . .
C118 C 0.3583(7) 0.3875(7) 0.2815(4) 0.132(4) Uani 1 1 d U . .
H11Q H 0.3342 0.3782 0.2564 0.158 Uiso 1 1 calc R . .
H11R H 0.3948 0.4001 0.2698 0.158 Uiso 1 1 calc R . .
K2 K 0.37076(11) 0.0000 0.2500 0.0657(8) Uani 1 2 d S . .
N21 N 0.3754(7) 0.0229(5) 0.1554(4) 0.129(5) Uani 1 1 d . . .
O21 O 0.3147(4) 0.0940(3) 0.2195(2) 0.079(2) Uani 1 1 d . . .
O22 O 0.3338(3) 0.0804(3) 0.3097(2) 0.0716(19) Uani 1 1 d . . .
O23 O 0.4729(6) 0.0027(6) 0.2063(6) 0.172(6) Uani 1 1 d . . .
C201 C 0.3325(9) 0.0640(7) 0.1459(5) 0.139(7) Uani 1 1 d . . .
H20A H 0.2952 0.0461 0.1470 0.167 Uiso 1 1 calc R . .
H20B H 0.3382 0.0781 0.1161 0.167 Uiso 1 1 calc R . .
C202 C 0.3334(9) 0.1135(6) 0.1783(5) 0.141(7) Uani 1 1 d . . .
H20C H 0.3718 0.1285 0.1807 0.169 Uiso 1 1 calc R . .
H20D H 0.3083 0.1433 0.1678 0.169 Uiso 1 1 calc R . .
C203 C 0.3160(5) 0.1372(4) 0.2514(5) 0.080(3) Uani 1 1 d . . .
H20E H 0.3550 0.1505 0.2550 0.095 Uiso 1 1 calc R . .
H20F H 0.2928 0.1686 0.2413 0.095 Uiso 1 1 calc R . .
C204 C 0.2953(5) 0.1182(5) 0.2924(4) 0.075(3) Uani 1 1 d . . .
H20G H 0.2906 0.1499 0.3124 0.089 Uiso 1 1 calc R . .
H20H H 0.2583 0.1002 0.2885 0.089 Uiso 1 1 calc R . .
C205 C 0.3172(9) 0.0613(6) 0.3514(5) 0.132(7) Uani 1 1 d . . .
H20I H 0.2827 0.0388 0.3489 0.158 Uiso 1 1 calc R . .
H20J H 0.3091 0.0932 0.3705 0.158 Uiso 1 1 calc R . .
C206 C 0.3634(10) 0.0273(7) 0.3703(5) 0.149(8) Uani 1 1 d . . .
H20K H 0.3978 0.0501 0.3721 0.179 Uiso 1 1 calc R . .
H20L H 0.3530 0.0163 0.4002 0.179 Uiso 1 1 calc R . .
C207 C 0.4325(8) 0.0409(8) 0.1456(7) 0.164(9) Uani 1 1 d . . .
H20M H 0.4369 0.0404 0.1137 0.197 Uiso 1 1 calc R . .
H20N H 0.4358 0.0800 0.1549 0.197 Uiso 1 1 calc R . .
C208 C 0.4780(8) 0.0121(11) 0.1634(8) 0.172(6) Uani 1 1 d . . .
H20O H 0.4819 -0.0237 0.1483 0.207 Uiso 1 1 calc R . .
H20P H 0.5127 0.0335 0.1582 0.207 Uiso 1 1 calc R . .
C209 C 0.5142(13) 0.0138(15) 0.2277(9) 0.260(16) Uani 1 1 d U . .
H20Q H 0.5162 0.0544 0.2316 0.312 Uiso 1 1 calc R . .
H20R H 0.5481 0.0021 0.2116 0.312 Uiso 1 1 calc R . .
N1E N 0.2955(6) 0.3965(9) -0.0358(5) 0.166(7) Uani 1 1 d . . .
H1E1 H 0.3150 0.4050 -0.0602 0.250 Uiso 0.67 1 calc PR . .
H1E2 H 0.2695 0.3702 -0.0420 0.250 Uiso 0.67 1 calc PR . .
H1E3 H 0.3195 0.3835 -0.0152 0.250 Uiso 0.67 1 calc PR . .
C1E C 0.2667(8) 0.4471(9) -0.0193(8) 0.171(11) Uani 1 1 d . . .
H1E4 H 0.2962 0.4754 -0.0150 0.206 Uiso 1 1 calc R . .
H1E5 H 0.2424 0.4605 -0.0430 0.206 Uiso 1 1 calc R . .

loop_
_atom_site_aniso_label
_atom_site_aniso_U_11
_atom_site_aniso_U_22
_atom_site_aniso_U_33
_atom_site_aniso_U_23
_atom_site_aniso_U_13
_atom_site_aniso_U_12
Pb1 0.0426(4) 0.0479(3) 0.0392(4) -0.0071(3) 0.0054(3) -0.0079(3)
P1 0.0721(16) 0.0700(16) 0.0350(11) 0.0078(11) 0.0102(11) 0.0304(13)
P2 0.176(3) 0.0323(12) 0.0398(13) -0.0006(10) 0.0064(17) -0.0013(16)
P3 0.0444(12) 0.0633(15) 0.0576(14) 0.0144(12) 0.0104(11) 0.0016(11)
P4 0.0485(13) 0.0562(14) 0.0565(14) 0.0003(11) 0.0022(11) 0.0037(11)
P5 0.103(2) 0.0710(17) 0.0499(14) -0.0142(13) 0.0304(15) -0.0471(17)
P6 0.0494(13) 0.0445(12) 0.0632(14) -0.0181(11) 0.0120(11) -0.0066(10)
P7 0.0425(13) 0.0809(18) 0.0756(18) -0.0282(15) 0.0118(12) -0.0061(12)
P8 0.0426(4) 0.0479(3) 0.0392(4) -0.0071(3) 0.0054(3) -0.0079(3)
K1 0.0485(10) 0.0427(10) 0.0589(11) 0.0036(8) -0.0134(9) 0.0004(8)
N11 0.137(10) 0.094(8) 0.071(7) 0.014(6) -0.047(7) 0.004(7)
N12 0.166(13) 0.133(11) 0.109(9) -0.065(8) -0.054(9) 0.090(10)
O11 0.080(7) 0.118(8) 0.192(12) 0.082(8) 0.007(7) -0.021(6)
O12 0.080(7) 0.125(9) 0.245(16) -0.049(11) -0.056(9) -0.017(6)
O13 0.073(5) 0.073(5) 0.152(8) -0.025(5) -0.047(5) 0.027(4)
O14 0.098(7) 0.129(8) 0.133(9) -0.047(7) -0.029(6) 0.064(6)
O15 0.065(4) 0.054(4) 0.059(4) -0.008(3) -0.004(3) -0.003(3)
O16 0.084(5) 0.069(4) 0.053(4) 0.005(3) 0.005(4) 0.035(4)
C101 0.186(19) 0.164(16) 0.071(9) 0.058(10) -0.024(11) -0.012(14)
C102 0.141(17) 0.25(3) 0.093(13) 0.099(15) -0.009(12) 0.001(17)
C103 0.114(16) 0.114(15) 0.26(3) 0.056(17) 0.023(17) -0.001(13)
C104 0.097(12) 0.086(11) 0.32(3) 0.026(17) 0.052(16) -0.039(10)
C105 0.118(14) 0.157(19) 0.28(3) -0.08(2) -0.082(18) -0.010(13)
C106 0.152(14) 0.173(15) 0.159(14) -0.084(12) -0.069(12) 0.001(12)
C107 0.103(11) 0.123(12) 0.093(10) -0.003(9) -0.051(8) 0.000(9)
C108 0.109(11) 0.071(8) 0.182(17) 0.009(10) -0.078(12) 0.002(8)
C109 0.060(8) 0.110(11) 0.21(2) -0.040(13) -0.026(11) 0.040(8)
C110 0.098(14) 0.19(2) 0.21(2) -0.074(19) 0.035(15) 0.033(14)
C111 0.20(2) 0.197(19) 0.096(12) -0.057(12) 0.023(13) 0.103(17)
C112 0.178(18) 0.177(17) 0.134(14) -0.099(13) -0.096(14) 0.110(15)
C113 0.159(14) 0.154(14) 0.048(7) -0.019(9) -0.037(8) 0.024(12)
C114 0.099(10) 0.088(9) 0.117(11) -0.028(8) -0.022(9) 0.023(8)
C115 0.101(9) 0.042(5) 0.095(8) 0.008(5) 0.025(7) 0.008(6)
C116 0.134(11) 0.068(7) 0.063(7) 0.001(6) -0.001(7) 0.052(7)
C117 0.167(9) 0.168(10) 0.059(5) -0.026(6) -0.033(6) 0.106(8)
C118 0.167(9) 0.168(10) 0.059(5) -0.026(6) -0.033(6) 0.106(8)
K2 0.0355(14) 0.0553(16) 0.106(2) -0.0038(17) 0.000 0.000
N21 0.200(15) 0.077(8) 0.110(9) 0.010(7) 0.071(10) -0.014(9)
O21 0.109(6) 0.053(4) 0.076(5) 0.015(4) 0.001(4) -0.003(4)
O22 0.072(5) 0.064(4) 0.079(5) 0.006(4) -0.004(4) 0.011(4)
O23 0.104(7) 0.182(10) 0.230(16) 0.006(12) 0.073(10) -0.042(7)
C201 0.22(2) 0.104(12) 0.089(11) 0.043(10) 0.033(12) 0.005(13)
C202 0.23(2) 0.066(8) 0.124(13) 0.043(9) 0.070(13) 0.018(11)
C203 0.067(7) 0.051(6) 0.120(10) 0.017(7) -0.008(7) 0.008(5)
C204 0.065(7) 0.066(7) 0.092(8) -0.010(6) 0.002(6) 0.014(5)
C205 0.23(2) 0.091(10) 0.077(9) 0.000(8) 0.030(11) -0.009(12)
C206 0.28(2) 0.089(10) 0.078(10) 0.000(8) -0.056(13) 0.037(13)
C207 0.144(16) 0.124(14) 0.22(2) -0.001(14) 0.111(16) -0.057(12)
C208 0.104(7) 0.182(10) 0.230(16) 0.006(12) 0.073(10) -0.042(7)
C209 0.201(19) 0.29(2) 0.28(2) 0.039(18) -0.027(16) -0.050(17)
N1E 0.129(12) 0.26(2) 0.114(11) 0.072(13) 0.005(9) 0.035(13)
C1E 0.12(2) 0.134(15) 0.26(4) 0.046(17) -0.008(16) 0.004(13)

loop_
_atom_type_symbol
_atom_type_description
_atom_type_scat_dispersion_real
_atom_type_scat_dispersion_imag
_atom_type_scat_source
C C 0.0033 0.0016 'International Tables Vol C Tables 4.2.6.8 and 6.1.1.4'
H H 0.0000 0.0000 'International Tables Vol C Tables 4.2.6.8 and 6.1.1.4'
N N 0.0061 0.0033 'International Tables Vol C Tables 4.2.6.8 and 6.1.1.4'
O O 0.0106 0.0060 'International Tables Vol C Tables 4.2.6.8 and 6.1.1.4'
P P 0.1023 0.0942 'International Tables Vol C Tables 4.2.6.8 and 6.1.1.4'
K K 0.2009 0.2494 'International Tables Vol C Tables 4.2.6.8 and 6.1.1.4'
Pb Pb -3.3944 10.1111 'International Tables Vol C Tables 4.2.6.8 and 6.1.1.4'

loop_
_geom_angle_atom_site_label_1
_geom_angle_atom_site_label_2
_geom_angle_atom_site_label_3
_geom_angle
_geom_angle_site_symmetry_1
_geom_angle_site_symmetry_3
_geom_angle_publ_flag
P8 Pb1 P2 77.5(5) . . ?
P8 Pb1 P8 59.3(6) . 6_554 ?
P2 Pb1 P8 87.91(13) . 6_554 ?
P8 Pb1 P3 30.7(6) . . ?
P2 Pb1 P3 88.77(9) . . ?
P8 Pb1 P3 87.73(13) 6_554 . ?
P8 Pb1 Pb1 65.3(6) . 6_554 ?
P2 Pb1 Pb1 99.61(7) . 6_554 ?
P8 Pb1 Pb1 12.07(11) 6_554 6_554 ?
P3 Pb1 Pb1 90.92(6) . 6_554 ?
P4 P1 P3 100.34(14) . . ?
P4 P1 P2 98.86(16) . 6_554 ?
P3 P1 P2 101.12(13) . 6_554 ?
P5 P2 P1 101.69(14) 6_554 6_554 ?
P5 P2 P8 99.71(19) 6_554 . ?
P1 P2 P8 101.8(2) 6_554 . ?
P5 P2 Pb1 88.83(13) 6_554 . ?
P1 P2 Pb1 113.43(18) 6_554 . ?
P6 P3 P1 101.14(13) . . ?
P6 P3 P8 94.20(18) . . ?
P1 P3 P8 104.33(19) . . ?
P6 P3 Pb1 92.19(11) . . ?
P1 P3 Pb1 112.61(12) . . ?
P1 P4 P7 99.02(14) . . ?
P2 P5 P6 104.92(15) 6_554 . ?
P2 P5 P7 100.65(14) 6_554 . ?
P6 P5 P7 60.04(12) . . ?
P3 P6 P5 105.65(13) . . ?
P3 P6 P7 101.82(14) . . ?
P5 P6 P7 60.06(14) . . ?
P4 P7 P6 107.47(14) . . ?
P4 P7 P5 107.83(15) . . ?
P6 P7 P5 59.90(12) . . ?
Pb1 P8 P3 141.0(7) . . ?
Pb1 P8 P8 108.1(6) . 6_554 ?
P3 P8 P8 107.6(3) . 6_554 ?
Pb1 P8 P2 88.1(6) . . ?
P3 P8 P2 103.5(2) . . ?
P8 P8 P2 95.4(3) 6_554 . ?
Pb1 P8 Pb1 102.6(6) . 6_554 ?
P3 P8 Pb1 109.1(2) . 6_554 ?
P2 P8 Pb1 106.9(2) . 6_554 ?
O11 K1 O15 95.0(3) . . ?
O11 K1 O16 133.0(3) . . ?
O15 K1 O16 60.3(2) . . ?
O11 K1 O12 60.3(5) . . ?
O15 K1 O12 118.6(3) . . ?
O16 K1 O12 95.1(3) . . ?
O11 K1 O13 100.8(3) . . ?
O15 K1 O13 98.5(2) . . ?
O16 K1 O13 120.7(3) . . ?
O12 K1 O13 138.4(3) . . ?
O11 K1 O14 125.5(3) . . ?
O15 K1 O14 135.2(3) . . ?
O16 K1 O14 96.1(3) . . ?
O12 K1 O14 99.7(4) . . ?
O13 K1 O14 59.3(3) . . ?
O11 K1 N11 61.1(4) . . ?
O15 K1 N11 60.2(3) . . ?
O16 K1 N11 119.8(3) . . ?
O12 K1 N11 121.0(5) . . ?
O13 K1 N11 60.8(3) . . ?
O14 K1 N11 119.7(3) . . ?
O11 K1 N12 119.4(5) . . ?
O15 K1 N12 120.0(3) . . ?
O16 K1 N12 60.4(3) . . ?
O12 K1 N12 59.6(5) . . ?
O13 K1 N12 118.5(4) . . ?
O14 K1 N12 59.6(3) . . ?
N11 K1 N12 179.3(4) . . ?
O11 K1 C103 20.3(4) . . ?
O15 K1 C103 97.9(5) . . ?
O16 K1 C103 117.6(4) . . ?
O12 K1 C103 41.8(6) . . ?
O13 K1 C103 119.9(4) . . ?
O14 K1 C103 126.8(5) . . ?
N11 K1 C103 79.2(5) . . ?
N12 K1 C103 101.3(6) . . ?
C101 N11 C113 112.6(14) . . ?
C101 N11 C107 105.4(12) . . ?
C113 N11 C107 112.0(12) . . ?
C101 N11 K1 108.2(9) . . ?
C113 N11 K1 110.1(7) . . ?
C107 N11 K1 108.3(8) . . ?
C118 N12 C112 113.6(16) . . ?
C118 N12 C106 110.8(15) . . ?
C112 N12 C106 105.5(15) . . ?
C118 N12 K1 110.2(9) . . ?
C112 N12 K1 108.6(8) . . ?
C106 N12 K1 107.8(11) . . ?
C103 O11 C102 111.2(18) . . ?
C103 O11 K1 114.0(13) . . ?
C102 O11 K1 115.7(9) . . ?
C105 O12 C104 111.5(19) . . ?
C105 O12 K1 120.5(15) . . ?
C104 O12 K1 112.5(11) . . ?
C108 O13 C109 114.5(12) . . ?
C108 O13 K1 116.6(9) . . ?
C109 O13 K1 114.6(7) . . ?
C110 O14 C111 114.3(18) . . ?
C110 O14 K1 114.3(10) . . ?
C111 O14 K1 116.5(8) . . ?
C114 O15 C115 112.3(9) . . ?
C114 O15 K1 115.6(6) . . ?
C115 O15 K1 114.4(6) . . ?
C116 O16 C117 112.3(9) . . ?
C116 O16 K1 112.8(6) . . ?
C117 O16 K1 118.7(8) . . ?
N11 C101 C102 110.1(14) . . ?
N11 C101 H10A 109.6 . . ?
C102 C101 H10A 109.6 . . ?
N11 C101 H10B 109.6 . . ?
C102 C101 H10B 109.6 . . ?
H10A C101 H10B 108.2 . . ?
O11 C102 C101 103.9(16) . . ?
O11 C102 H10C 111.0 . . ?
C101 C102 H10C 111.0 . . ?
O11 C102 H10D 111.0 . . ?
C101 C102 H10D 111.0 . . ?
H10C C102 H10D 109.0 . . ?
O11 C103 C104 113(2) . . ?
O11 C103 K1 45.7(9) . . ?
C104 C103 K1 84.2(12) . . ?
O11 C103 H10E 109.0 . . ?
C104 C103 H10E 109.0 . . ?
K1 C103 H10E 87.1 . . ?
O11 C103 H10F 109.0 . . ?
C104 C103 H10F 109.0 . . ?
K1 C103 H10F 154.6 . . ?
H10E C103 H10F 107.8 . . ?
C103 C104 O12 107.6(16) . . ?
C103 C104 H10G 110.2 . . ?
O12 C104 H10G 110.2 . . ?
C103 C104 H10H 110.2 . . ?
O12 C104 H10H 110.2 . . ?
H10G C104 H10H 108.5 . . ?
O12 C105 C106 111(2) . . ?
O12 C105 H10I 109.3 . . ?
C106 C105 H10I 109.3 . . ?
O12 C105 H10J 109.3 . . ?
C106 C105 H10J 109.3 . . ?
H10I C105 H10J 108.0 . . ?
C105 C106 N12 115.4(16) . . ?
C105 C106 H10K 108.4 . . ?
N12 C106 H10K 108.4 . . ?
C105 C106 H10L 108.4 . . ?
N12 C106 H10L 108.4 . . ?
H10K C106 H10L 107.5 . . ?
C108 C107 N11 115.4(12) . . ?
C108 C107 H10M 108.4 . . ?
N11 C107 H10M 108.4 . . ?
C108 C107 H10N 108.4 . . ?
N11 C107 H10N 108.4 . . ?
H10M C107 H10N 107.5 . . ?
O13 C108 C107 110.3(11) . . ?
O13 C108 H10O 109.6 . . ?
C107 C108 H10O 109.6 . . ?
O13 C108 H10P 109.6 . . ?
C107 C108 H10P 109.6 . . ?
H10O C108 H10P 108.1 . . ?
C110 C109 O13 109.7(12) . . ?
C110 C109 H10Q 109.7 . . ?
O13 C109 H10Q 109.7 . . ?
C110 C109 H10R 109.7 . . ?
O13 C109 H10R 109.7 . . ?
H10Q C109 H10R 108.2 . . ?
O14 C110 C109 111.6(19) . . ?
O14 C110 H11A 109.3 . . ?
C109 C110 H11A 109.3 . . ?
O14 C110 H11B 109.3 . . ?
C109 C110 H11B 109.3 . . ?
H11A C110 H11B 108.0 . . ?
O14 C111 C112 109.1(16) . . ?
O14 C111 H11C 109.9 . . ?
C112 C111 H11C 109.9 . . ?
O14 C111 H11D 109.9 . . ?
C112 C111 H11D 109.9 . . ?
H11C C111 H11D 108.3 . . ?
N12 C112 C111 112.5(15) . . ?
N12 C112 H11E 109.1 . . ?
C111 C112 H11E 109.1 . . ?
N12 C112 H11F 109.1 . . ?
C111 C112 H11F 109.1 . . ?
H11E C112 H11F 107.8 . . ?
N11 C113 C114 112.2(11) . . ?
N11 C113 H11G 109.2 . . ?
C114 C113 H11G 109.2 . . ?
N11 C113 H11H 109.2 . . ?
C114 C113 H11H 109.2 . . ?
H11G C113 H11H 107.9 . . ?
O15 C114 C113 109.7(11) . . ?
O15 C114 H11I 109.7 . . ?
C113 C114 H11I 109.7 . . ?
O15 C114 H11J 109.7 . . ?
C113 C114 H11J 109.7 . . ?
H11I C114 H11J 108.2 . . ?
O15 C115 C116 111.2(9) . . ?
O15 C115 H11K 109.4 . . ?
C116 C115 H11K 109.4 . . ?
O15 C115 H11L 109.4 . . ?
C116 C115 H11L 109.4 . . ?
H11K C115 H11L 108.0 . . ?
O16 C116 C115 111.2(10) . . ?
O16 C116 H11M 109.4 . . ?
C115 C116 H11M 109.4 . . ?
O16 C116 H11N 109.4 . . ?
C115 C116 H11N 109.4 . . ?
H11M C116 H11N 108.0 . . ?
O16 C117 C118 110.9(10) . . ?
O16 C117 H11O 109.5 . . ?
C118 C117 H11O 109.5 . . ?
O16 C117 H11P 109.5 . . ?
C118 C117 H11P 109.5 . . ?
H11O C117 H11P 108.1 . . ?
N12 C118 C117 117.4(12) . . ?
N12 C118 H11Q 107.9 . . ?
C117 C118 H11Q 107.9 . . ?
N12 C118 H11R 107.9 . . ?
C117 C118 H11R 107.9 . . ?
H11Q C118 H11R 107.2 . . ?
O23 K2 O23 57.9(8) 8_445 . ?
O23 K2 O21 103.6(4) 8_445 8_445 ?
O23 K2 O21 126.8(4) . 8_445 ?
O23 K2 O21 126.8(4) 8_445 . ?
O23 K2 O21 103.6(4) . . ?
O21 K2 O21 123.0(3) 8_445 . ?
O23 K2 O22 125.0(4) 8_445 8_445 ?
O23 K2 O22 88.5(4) . 8_445 ?
O21 K2 O22 60.6(2) 8_445 8_445 ?
O21 K2 O22 101.1(2) . 8_445 ?
O23 K2 O22 88.5(4) 8_445 . ?
O23 K2 O22 125.0(4) . . ?
O21 K2 O22 101.1(2) 8_445 . ?
O21 K2 O22 60.6(2) . . ?
O22 K2 O22 143.5(3) 8_445 . ?
O23 K2 N21 59.2(5) 8_445 8_445 ?
O23 K2 N21 116.5(5) . 8_445 ?
O21 K2 N21 62.4(3) 8_445 8_445 ?
O21 K2 N21 119.9(3) . 8_445 ?
O22 K2 N21 121.6(3) 8_445 8_445 ?
O22 K2 N21 60.0(3) . 8_445 ?
O23 K2 N21 116.5(5) 8_445 . ?
O23 K2 N21 59.2(5) . . ?
O21 K2 N21 119.9(3) 8_445 . ?
O21 K2 N21 62.4(3) . . ?
O22 K2 N21 60.0(3) 8_445 . ?
O22 K2 N21 121.6(3) . . ?
N21 K2 N21 175.7(7) 8_445 . ?
O23 K2 C209 18.0(6) 8_445 8_445 ?
O23 K2 C209 40.8(6) . 8_445 ?
O21 K2 C209 108.8(6) 8_445 8_445 ?
O21 K2 C209 127.5(6) . 8_445 ?
O22 K2 C209 111.6(6) 8_445 8_445 ?
O22 K2 C209 104.1(6) . 8_445 ?
N21 K2 C209 75.7(5) 8_445 8_445 ?
N21 K2 C209 100.0(5) . 8_445 ?
O23 K2 C209 40.8(6) 8_445 . ?
O23 K2 C209 18.0(6) . . ?
O21 K2 C209 127.5(6) 8_445 . ?
O21 K2 C209 108.8(6) . . ?
O22 K2 C209 104.1(6) 8_445 . ?
O22 K2 C209 111.6(6) . . ?
N21 K2 C209 100.0(5) 8_445 . ?
N21 K2 C209 75.7(5) . . ?
C209 K2 C209 25.2(8) 8_445 . ?
C201 N21 C207 114.2(14) . . ?
C201 N21 C206 108.4(17) . 8_445 ?
C207 N21 C206 108.3(14) . 8_445 ?
C201 N21 K2 107.4(9) . . ?
C207 N21 K2 107.0(13) . . ?
C206 N21 K2 111.5(8) 8_445 . ?
C202 O21 C203 111.3(10) . . ?
C202 O21 K2 114.8(8) . . ?
C203 O21 K2 110.5(6) . . ?
C204 O22 C205 112.0(11) . . ?
C204 O22 K2 114.0(6) . . ?
C205 O22 K2 117.0(7) . . ?
C209 O23 C208 115.0(19) . . ?
C209 O23 K2 117(2) . . ?
C208 O23 K2 123.9(14) . . ?
N21 C201 C202 112.7(16) . . ?
N21 C201 H20A 109.1 . . ?
C202 C201 H20A 109.1 . . ?
N21 C201 H20B 109.1 . . ?
C202 C201 H20B 109.1 . . ?
H20A C201 H20B 107.8 . . ?
O21 C202 C201 108.2(10) . . ?
O21 C202 H20C 110.1 . . ?
C201 C202 H20C 110.1 . . ?
O21 C202 H20D 110.1 . . ?
C201 C202 H20D 110.1 . . ?
H20C C202 H20D 108.4 . . ?
C204 C203 O21 111.4(9) . . ?
C204 C203 H20E 109.4 . . ?
O21 C203 H20E 109.4 . . ?
C204 C203 H20F 109.4 . . ?
O21 C203 H20F 109.4 . . ?
H20E C203 H20F 108.0 . . ?
O22 C204 C203 108.6(9) . . ?
O22 C204 H20G 110.0 . . ?
C203 C204 H20G 110.0 . . ?
O22 C204 H20H 110.0 . . ?
C203 C204 H20H 110.0 . . ?
H20G C204 H20H 108.3 . . ?
O22 C205 C206 109.1(15) . . ?
O22 C205 H20I 109.9 . . ?
C206 C205 H20I 109.9 . . ?
O22 C205 H20J 109.9 . . ?
C206 C205 H20J 109.9 . . ?
H20I C205 H20J 108.3 . . ?
N21 C206 C205 112.7(13) 8_445 . ?
N21 C206 H20K 109.1 8_445 . ?
C205 C206 H20K 109.1 . . ?
N21 C206 H20L 109.1 8_445 . ?
C205 C206 H20L 109.1 . . ?
H20K C206 H20L 107.8 . . ?
C208 C207 N21 119.5(17) . . ?
C208 C207 H20M 107.4 . . ?
N21 C207 H20M 107.4 . . ?
C208 C207 H20N 107.4 . . ?
N21 C207 H20N 107.4 . . ?
H20M C207 H20N 107.0 . . ?
O23 C208 C207 113.5(19) . . ?
O23 C208 H20O 108.9 . . ?
C207 C208 H20O 108.9 . . ?
O23 C208 H20P 108.9 . . ?
C207 C208 H20P 108.9 . . ?
H20O C208 H20P 107.7 . . ?
O23 C209 C209 113(2) . 8_445 ?
O23 C209 K2 45.1(15) . . ?
C209 C209 K2 77.4(4) 8_445 . ?
O23 C209 H20Q 109.0 . . ?
C209 C209 H20Q 109.0 8_445 . ?
K2 C209 H20Q 96.8 . . ?
O23 C209 H20R 109.0 . . ?
C209 C209 H20R 109.0 8_445 . ?
K2 C209 H20R 150.2 . . ?
H20Q C209 H20R 107.8 . . ?
C1E N1E H1E1 109.5 . . ?
C1E N1E H1E2 109.5 . . ?
H1E1 N1E H1E2 109.5 . . ?
C1E N1E H1E3 109.5 . . ?
H1E1 N1E H1E3 109.5 . . ?
H1E2 N1E H1E3 109.5 . . ?
C1E C1E N1E 122.7(12) 7_544 . ?
C1E C1E H1E4 106.7 7_544 . ?
N1E C1E H1E4 106.7 . . ?
C1E C1E H1E5 106.7 7_544 . ?
N1E C1E H1E5 106.7 . . ?
H1E4 C1E H1E5 106.6 . . ?

loop_
_geom_bond_atom_site_label_1
_geom_bond_atom_site_label_2
_geom_bond_distance
_geom_bond_site_symmetry_2
_geom_bond_publ_flag
Pb1 P8 0.619(5) . ?
Pb1 P2 2.497(3) . ?
Pb1 P8 2.692(6) 6_554 ?
Pb1 P3 2.705(3) . ?
Pb1 Pb1 2.8905(14) 6_554 ?
P1 P4 2.141(3) . ?
P1 P3 2.173(4) . ?
P1 P2 2.182(4) 6_554 ?
P2 P5 2.173(4) 6_554 ?
P2 P1 2.182(4) 6_554 ?
P2 P8 2.439(7) . ?
P3 P6 2.171(3) . ?
P3 P8 2.196(6) . ?
P4 P7 2.154(4) . ?
P5 P2 2.173(4) 6_554 ?
P5 P6 2.217(3) . ?
P5 P7 2.221(5) . ?
P6 P7 2.221(4) . ?
P8 P8 2.434(12) 6_554 ?
P8 Pb1 2.692(6) 6_554 ?
K1 O11 2.770(10) . ?
K1 O15 2.789(6) . ?
K1 O16 2.820(6) . ?
K1 O12 2.831(10) . ?
K1 O13 2.835(8) . ?
K1 O14 2.860(10) . ?
K1 N11 2.957(10) . ?
K1 N12 3.022(12) . ?
N11 C101 1.413(17) . ?
N11 C113 1.460(17) . ?
N11 C107 1.530(18) . ?
N12 C118 1.401(19) . ?
N12 C112 1.433(18) . ?
N12 C106 1.55(3) . ?
O11 C103 1.34(2) . ?
O11 C102 1.48(2) . ?
O12 C105 1.28(2) . ?
O12 C104 1.50(2) . ?
O13 C108 1.358(17) . ?
O13 C109 1.490(17) . ?
O14 C110 1.37(2) . ?
O14 C111 1.434(19) . ?
O15 C114 1.390(14) . ?
O15 C115 1.423(12) . ?
O16 C116 1.401(11) . ?
O16 C117 1.415(14) . ?
C101 C102 1.56(2) . ?
C101 H10A 0.9900 . ?
C101 H10B 0.9900 . ?
C102 H10C 0.9900 . ?
C102 H10D 0.9900 . ?
C103 C104 1.43(3) . ?
C103 H10E 0.9900 . ?
C103 H10F 0.9900 . ?
C104 H10G 0.9900 . ?
C104 H10H 0.9900 . ?
C105 C106 1.48(3) . ?
C105 H10I 0.9900 . ?
C105 H10J 0.9900 . ?
C106 H10K 0.9900 . ?
C106 H10L 0.9900 . ?
C107 C108 1.454(19) . ?
C107 H10M 0.9900 . ?
C107 H10N 0.9900 . ?
C108 H10O 0.9900 . ?
C108 H10P 0.9900 . ?
C109 C110 1.42(3) . ?
C109 H10Q 0.9900 . ?
C109 H10R 0.9900 . ?
C110 H11A 0.9900 . ?
C110 H11B 0.9900 . ?
C111 C112 1.49(3) . ?
C111 H11C 0.9900 . ?
C111 H11D 0.9900 . ?
C112 H11E 0.9900 . ?
C112 H11F 0.9900 . ?
C113 C114 1.479(19) . ?
C113 H11G 0.9900 . ?
C113 H11H 0.9900 . ?
C114 H11I 0.9900 . ?
C114 H11J 0.9900 . ?
C115 C116 1.425(16) . ?
C115 H11K 0.9900 . ?
C115 H11L 0.9900 . ?
C116 H11M 0.9900 . ?
C116 H11N 0.9900 . ?
C117 C118 1.527(17) . ?
C117 H11O 0.9900 . ?
C117 H11P 0.9900 . ?
C118 H11Q 0.9900 . ?
C118 H11R 0.9900 . ?
K2 O23 2.785(12) 8_445 ?
K2 O23 2.785(12) . ?
K2 O21 2.802(7) 8_445 ?
K2 O21 2.802(7) . ?
K2 O22 2.822(7) 8_445 ?
K2 O22 2.822(7) . ?
K2 N21 2.972(13) 8_445 ?
K2 N21 2.972(13) . ?
N21 C201 1.46(2) . ?
N21 C207 1.461(19) . ?
N21 C206 1.480(18) 8_445 ?
O21 C202 1.427(14) . ?
O21 C203 1.437(14) . ?
O22 C204 1.402(12) . ?
O22 C205 1.422(15) . ?
O23 C209 1.22(3) . ?
O23 C208 1.35(2) . ?
C201 C202 1.56(2) . ?
C201 H20A 0.9900 . ?
C201 H20B 0.9900 . ?
C202 H20C 0.9900 . ?
C202 H20D 0.9900 . ?
C203 C204 1.432(15) . ?
C203 H20E 0.9900 . ?
C203 H20F 0.9900 . ?
C204 H20G 0.9900 . ?
C204 H20H 0.9900 . ?
C205 C206 1.50(2) . ?
C205 H20I 0.9900 . ?
C205 H20J 0.9900 . ?
C206 N21 1.480(18) 8_445 ?
C206 H20K 0.9900 . ?
C206 H20L 0.9900 . ?
C207 C208 1.40(3) . ?
C207 H20M 0.9900 . ?
C207 H20N 0.9900 . ?
C208 H20O 0.9900 . ?
C208 H20P 0.9900 . ?
C209 C209 1.53(5) 8_445 ?
C209 H20Q 0.9900 . ?
C209 H20R 0.9900 . ?
N1E C1E 1.49(2) . ?
N1E H1E1 0.9100 . ?
N1E H1E2 0.9100 . ?
N1E H1E3 0.9100 . ?
C1E C1E 1.43(4) 7_544 ?
C1E H1E4 0.9900 . ?
C1E H1E5 0.9900 . ?
